data_7247572
loop_
_publ_author_name
'Kumar, Lavanya'
'Dash, Sibananda G.'
'Leko, Katarina'
'Trzybi&#x144;ski, Damian'
'Bregovi&#x107;, Nikola'
'Cin&#x10d;i&#x107;, Dominik'
'Arhangelskis, Mihails'

_publ_section_title
;
 Elucidating mechanochemical reactivity of a ternary halogen-bonded
 cocrystal system by computational and calorimetric studies.
;
_journal_issue 42
_journal_name_full 'Physical chemistry chemical physics : PCCP'
_journal_page_first 28576
_journal_page_last 28580
_journal_paper_doi 10.1039/d3cp04358d
_journal_volume 25
_journal_year 2023
_chemical_formula_moiety 'C18 H15 P S, 2(C6 F3 I3), C4 H4 N2'
_chemical_formula_sum 'C34 H19 F6 I6 N2 P S'
_chemical_formula_weight 1394.000
_chemical_name_systematic 'triphenylphospine sulfide pyrazine bis(1,3,5-trifluro-2,4,6-triiodobenzene)'
_space_group_crystal_system monoclinic
_space_group_IT_number 11
_space_group_name_Hall '-P 2yb'
_space_group_name_H-M_alt 'P 1 21/m 1'
_symmetry_Int_Tables_number 11
_atom_sites_solution_primary iterative
_audit_creation_date 2023-08-16
_audit_creation_method
;
Olex2 1.5
(compiled 2023.03.06 svn.rbb2c1857 for OlexSys, GUI svn.r6748)
;
_audit_update_record
;
2023-08-18 deposited with the CCDC.	2023-10-16 downloaded from the CCDC.
;
_cell_angle_alpha 90
_cell_angle_beta 92.873(1)
_cell_angle_gamma 90
_cell_formula_units_Z 2
_cell_length_a 7.2546(1)
_cell_length_b 28.9120(4)
_cell_length_c 9.1504(1)
_cell_measurement_reflns_used 13584
_cell_measurement_temperature 100.02(10)
_cell_measurement_theta_max 28.9320
_cell_measurement_theta_min 2.3250
_cell_volume 1916.84(4)
_computing_cell_refinement 'CrysAlisPro 1.171.42.36a (Rigaku OD, 2021)'
_computing_data_collection 'CrysAlisPro 1.171.42.36a (Rigaku OD, 2021)'
_computing_data_reduction 'CrysAlisPro 1.171.42.36a (Rigaku OD, 2021)'
_computing_molecular_graphics 'Olex2 1.5 (Dolomanov et al., 2009)'
_computing_publication_material 'Olex2 1.5 (Dolomanov et al., 2009)'
_computing_structure_refinement 'olex2.refine 1.5 (Bourhis et al., 2015)'
_computing_structure_solution 'olex2.solve 1.5 (Bourhis et al., 2015)'
_diffrn_ambient_environment N~2~
_diffrn_ambient_temperature 100.02(10)
_diffrn_detector 'CCD plate'
_diffrn_detector_area_resol_mean 16.0026
_diffrn_detector_type Eos
_diffrn_measured_fraction_theta_full 0.9992
_diffrn_measured_fraction_theta_max 0.9992
_diffrn_measurement_details
;
List of Runs (angles in degrees, time in seconds):

  # Type    Start    End  Width  t~exp~   \w     \q     \k     \f   Frames
#--------------------------------------------------------------------------
  1  \w    -90.00 -55.00   1.00    2.50    --  -18.75 147.00 160.78   35
  2  \w    -82.00   3.00   1.00    2.50    --  -18.75 -57.00-180.00   85
  3  \w    -42.00   7.00   1.00    2.50    --  -18.75 -77.00   0.00   49
  4  \w    -88.00  -2.00   1.00    2.50    --  -18.75 -57.00  90.00   86
  5  \w      4.00  50.00   1.00    2.50    --  -18.75  57.00-120.00   46
  6  \w    -37.00  49.00   1.00    2.50    --  -18.75  57.00  90.00   86
  7  \w    -86.00   7.00   1.00    2.50    --  -18.75 -37.00 -90.00   93
  8  \w    -39.00  43.00   1.00    2.50    --  -18.75  57.00-150.00   82
  9  \w    -93.00 -64.00   1.00    2.50    --  -18.75 151.00   9.92   29
 10  \w    -47.00  39.00   1.00    2.50    --   18.75 -57.00 -30.00   86
;
_diffrn_measurement_device 'four-circle diffractometer'
_diffrn_measurement_device_type 'SuperNova, Single source at offset/far, Eos'
_diffrn_measurement_method '\w scans'
_diffrn_orient_matrix_type 'CrysAlisPro convention (1999,Acta A55,543-557)'
_diffrn_orient_matrix_UB_11 -0.0549309000
_diffrn_orient_matrix_UB_12 -0.0172467000
_diffrn_orient_matrix_UB_13 -0.0360929000
_diffrn_orient_matrix_UB_21 -0.0775707000
_diffrn_orient_matrix_UB_22 0.0149299000
_diffrn_orient_matrix_UB_23 -0.0000938000
_diffrn_orient_matrix_UB_31 0.0234038000
_diffrn_orient_matrix_UB_32 0.0090301000
_diffrn_orient_matrix_UB_33 -0.0687152000
_diffrn_radiation_monochromator mirror
_diffrn_radiation_probe x-ray
_diffrn_radiation_type 'Mo K\a'
_diffrn_radiation_wavelength 0.71073
_diffrn_reflns_av_R_equivalents 0.0364
_diffrn_reflns_av_unetI/netI 0.0242
_diffrn_reflns_Laue_measured_fraction_full 0.9992
_diffrn_reflns_Laue_measured_fraction_max 0.9992
_diffrn_reflns_limit_h_max 9
_diffrn_reflns_limit_h_min -9
_diffrn_reflns_limit_k_max 36
_diffrn_reflns_limit_k_min -36
_diffrn_reflns_limit_l_max 11
_diffrn_reflns_limit_l_min -11
_diffrn_reflns_number 25064
_diffrn_reflns_point_group_measured_fraction_full 0.9992
_diffrn_reflns_point_group_measured_fraction_max 0.9992
_diffrn_reflns_theta_full 25.2417
_diffrn_reflns_theta_max 26.37
_diffrn_reflns_theta_min 2.23
_diffrn_source 'micro-focus sealed X-ray tube'
_diffrn_source_type 'SuperNova (Mo) X-ray Source'
_exptl_absorpt_coefficient_mu 5.016
_exptl_absorpt_correction_T_max 0.613
_exptl_absorpt_correction_T_min 0.424
_exptl_absorpt_correction_type analytical
_exptl_absorpt_process_details
;
CrysAlisPro 1.171.42.36a (Rigaku Oxford Diffraction, 2021)
Analytical numeric absorption correction using a multifaceted crystal
model based on expressions derived by R.C. Clark & J.S. Reid.
(Clark, R. C. & Reid, J. S. (1995). Acta Cryst. A51, 887-897)
Empirical absorption correction using spherical harmonics,
implemented in SCALE3 ABSPACK scaling algorithm.
;
_exptl_crystal_colour colourless
_exptl_crystal_colour_primary colourless
_exptl_crystal_density_diffrn 2.415
_exptl_crystal_description block
_exptl_crystal_F_000 1276.376
_exptl_crystal_recrystallization_method 'Re-crystallisation from solvent: acetonitrile'
_exptl_crystal_size_max 0.227
_exptl_crystal_size_mid 0.196
_exptl_crystal_size_min 0.116
_refine_diff_density_max 0.7535
_refine_diff_density_min -0.7457
_refine_diff_density_rms 0.1629
_refine_ls_d_res_high 0.8000
_refine_ls_d_res_low 9.1389
_refine_ls_goodness_of_fit_ref 1.1528
_refine_ls_hydrogen_treatment constr
_refine_ls_matrix_type full
_refine_ls_number_constraints 20
_refine_ls_number_parameters 232
_refine_ls_number_reflns 3982
_refine_ls_number_restraints 0
_refine_ls_restrained_S_all 1.1528
_refine_ls_R_factor_all 0.0243
_refine_ls_R_factor_gt 0.0207
_refine_ls_shift/su_max 0.0001
_refine_ls_shift/su_mean 0.0000
_refine_ls_structure_factor_coef Fsqd
_refine_ls_weighting_details 'w=1/[\s^2^(Fo^2^)+(0.0208P)^2^+0.5877P] where P=(Fo^2^+2Fc^2^)/3'
_refine_ls_weighting_scheme calc
_refine_ls_wR_factor_gt 0.0471
_refine_ls_wR_factor_ref 0.0486
_reflns_Friedel_coverage 0.0
_reflns_limit_h_max 9
_reflns_limit_h_min -9
_reflns_limit_k_max 36
_reflns_limit_k_min 0
_reflns_limit_l_max 11
_reflns_limit_l_min 0
_reflns_number_gt 3634
_reflns_number_total 3982
_reflns_threshold_expression I>=2u(I)
_cod_data_source_file d3cp04358d2.cif
_cod_data_source_block 3-comp
_cod_depositor_comments 'Adding full bibliography for 7247572.cif.'
_cod_database_code 7247572
_chemical_oxdiff_formula 'C34 H19 F6 I6 N2 P S'
_olex2_refinement_description
;
1. Fixed Uiso
 At 1.2 times of:
  All C(H) groups
2.a Aromatic/amide H refined with riding coordinates:
 C10(H10), C11(H11), C12(H12), C13(H13), C14(H14), C16(H16), C17(H17),
 C18(H18), C7(H7), C8(H8)
;
_olex2_submission_special_instructions 'No special instructions were received'
_oxdiff_exptl_absorpt_empirical_details
;
Empirical correction (ABSPACK) includes:
- Absorption correction using spherical harmonics
- Frame scaling
;
_oxdiff_exptl_absorpt_empirical_full_max 1.175
_oxdiff_exptl_absorpt_empirical_full_min 0.853

loop_
_space_group_symop_id
_space_group_symop_operation_xyz
1 x,y,z
2 -x,y+1/2,-z
3 -x,-y,-z
4 x,-y-1/2,z

loop_
_atom_site_label
_atom_site_type_symbol
_atom_site_fract_x
_atom_site_fract_y
_atom_site_fract_z
_atom_site_U_iso_or_equiv
_atom_site_adp_type
_atom_site_occupancy
_atom_site_site_symmetry_order
_atom_site_refinement_flags_posn
_atom_site_refinement_flags_adp
_atom_site_refinement_flags_occupancy
C9 C 0.5919(4) 0.30008(11) 0.8830(3) 0.0109(7) Uani 1.000000 1 . . .
C10 C 0.5173(5) 0.32809(11) 0.9893(3) 0.0129(7) Uani 1.000000 1 . . .
H10 H 0.4008(5) 0.32158(11) 1.0219(3) 0.0155(8) Uiso 1.000000 1 R . .
C11 C 0.6165(5) 0.36578(11) 1.0468(3) 0.0162(7) Uani 1.000000 1 . . .
H11 H 0.5660(5) 0.38426(11) 1.1178(3) 0.0194(9) Uiso 1.000000 1 R . .
C12 C 0.7893(5) 0.37571(12) 0.9987(4) 0.0168(7) Uani 1.000000 1 . . .
H12 H 0.8555(5) 0.40076(12) 1.0377(4) 0.0202(9) Uiso 1.000000 1 R . .
C13 C 0.8644(5) 0.34839(12) 0.8925(4) 0.0175(8) Uani 1.000000 1 . . .
H13 H 0.9803(5) 0.35537(12) 0.8595(4) 0.0209(9) Uiso 1.000000 1 R . .
C14 C 0.7670(5) 0.31053(11) 0.8347(3) 0.0140(7) Uani 1.000000 1 . . .
H14 H 0.8184(5) 0.29217(11) 0.7640(3) 0.0168(8) Uiso 1.000000 1 R . .
C15 C 0.4910(6) 0.25 0.6162(5) 0.0123(10) Uani 1.000000 2 S T P
C16 C 0.4878(5) 0.20837(11) 0.5397(3) 0.0145(7) Uani 1.000000 1 . . .
H16 H 0.4891(5) 0.18045(11) 0.5903(3) 0.0174(9) Uiso 1.000000 1 R . .
C17 C 0.4828(5) 0.20857(12) 0.3880(3) 0.0177(8) Uani 1.000000 1 . . .
H17 H 0.4821(5) 0.18074(12) 0.3370(3) 0.0213(9) Uiso 1.000000 1 R . .
C18 C 0.4786(7) 0.25 0.3121(5) 0.0174(11) Uani 1.000000 2 S T P
H18 H 0.4730(7) 0.25000000000000006 0.2104(5) 0.0209(13) Uiso 1.000000 2 RS T P
P1 P 0.46450(16) 0.25 0.81273(12) 0.0101(2) Uani 1.000000 2 S T P
S1 S 0.20715(16) 0.25 0.86728(13) 0.0162(3) Uani 1.000000 2 S T P
C1 C 0.8101(4) 0.45834(11) 0.4867(3) 0.0100(6) Uani 1.000000 1 . . .
C2 C 0.8142(4) 0.47244(11) 0.6318(3) 0.0105(7) Uani 1.000000 1 . . .
C3 C 0.7535(4) 0.51530(11) 0.6754(3) 0.0097(7) Uani 1.000000 1 . . .
C4 C 0.6911(4) 0.54583(11) 0.5668(3) 0.0104(7) Uani 1.000000 1 . . .
C5 C 0.6921(4) 0.53481(11) 0.4192(3) 0.0102(7) Uani 1.000000 1 . . .
C6 C 0.7498(4) 0.49093(11) 0.3835(3) 0.0096(6) Uani 1.000000 1 . . .
F1 F 0.8808(3) 0.44267(6) 0.73470(18) 0.0143(4) Uani 1.000000 1 . . .
F2 F 0.6280(2) 0.58761(6) 0.60602(19) 0.0135(4) Uani 1.000000 1 . . .
F3 F 0.7482(3) 0.47911(6) 0.24016(18) 0.0159(4) Uani 1.000000 1 . . .
I1 I 0.88689(3) 0.391255(7) 0.42547(2) 0.01168(6) Uani 1.000000 1 . . .
I2 I 0.75066(3) 0.532651(8) 0.89644(2) 0.01527(6) Uani 1.000000 1 . . .
I3 I 0.60960(3) 0.582812(7) 0.25866(2) 0.01278(6) Uani 1.000000 1 . . .
C7 C 0.9450(5) 0.27405(12) 0.2331(4) 0.0172(7) Uani 1.000000 1 . . .
H7 H 0.9178(5) 0.28961(12) 0.1457(4) 0.0206(9) Uiso 1.000000 1 R . .
C8 C 1.0248(4) 0.27366(11) 0.4746(3) 0.0151(7) Uani 1.000000 1 . . .
H8 H 1.0553(4) 0.28906(11) 0.5618(3) 0.0182(9) Uiso 1.000000 1 R . .
N1 N 0.9828(4) 0.29870(10) 0.3549(3) 0.0168(6) Uani 1.000000 1 . . .

loop_
_atom_site_aniso_label
_atom_site_aniso_U_11
_atom_site_aniso_U_22
_atom_site_aniso_U_33
_atom_site_aniso_U_12
_atom_site_aniso_U_13
_atom_site_aniso_U_23
C9 0.0124(16) 0.0126(16) 0.0072(15) 0.0005(14) -0.0030(12) 0.0029(13)
C10 0.0158(17) 0.0125(17) 0.0106(16) 0.0050(14) 0.0014(13) 0.0028(13)
C11 0.029(2) 0.0098(16) 0.0097(16) 0.0039(15) -0.0022(14) 0.0003(13)
C12 0.0234(19) 0.0107(17) 0.0155(17) -0.0026(15) -0.0082(14) 0.0023(14)
C13 0.0159(18) 0.0145(18) 0.0215(18) -0.0036(15) -0.0033(14) 0.0031(15)
C14 0.0153(17) 0.0140(17) 0.0126(16) 0.0041(14) 0.0011(13) 0.0017(14)
C15 0.010(2) 0.016(2) 0.011(2) -0.000000 0.0027(18) 0.000000
C16 0.0202(18) 0.0119(17) 0.0115(16) 0.0022(15) 0.0012(13) 0.0011(13)
C17 0.025(2) 0.0151(18) 0.0134(17) -0.0006(16) 0.0028(14) -0.0056(14)
C18 0.022(3) 0.024(3) 0.006(2) -0.000000 0.0027(19) 0.000000
P1 0.0103(6) 0.0112(6) 0.0088(6) -0.000000 0.0014(4) 0.000000
S1 0.0112(6) 0.0237(7) 0.0140(6) -0.000000 0.0024(5) 0.000000
C1 0.0104(16) 0.0060(15) 0.0137(16) -0.0011(13) 0.0011(13) -0.0014(13)
C2 0.0074(15) 0.0116(16) 0.0125(16) -0.0022(13) -0.0004(12) 0.0043(13)
C3 0.0115(16) 0.0122(16) 0.0055(15) -0.0018(13) 0.0015(12) 0.0007(13)
C4 0.0081(16) 0.0080(15) 0.0153(17) -0.0011(13) 0.0023(13) -0.0027(13)
C5 0.0104(16) 0.0095(16) 0.0107(16) -0.0016(13) 0.0017(12) 0.0041(13)
C6 0.0088(16) 0.0107(16) 0.0093(15) -0.0012(13) 0.0013(12) -0.0016(13)
F1 0.0201(10) 0.0109(10) 0.0120(9) 0.0037(8) 0.0006(8) 0.0053(8)
F2 0.0188(10) 0.0083(9) 0.0136(9) 0.0053(8) 0.0007(8) -0.0031(8)
F3 0.0251(11) 0.0143(10) 0.0081(9) 0.0042(9) -0.0002(8) -0.0016(8)
I1 0.01347(11) 0.00677(11) 0.01474(12) 0.00006(8) 0.00017(8) -0.00122(8)
I2 0.01887(12) 0.01822(12) 0.00872(11) 0.00262(9) 0.00086(8) -0.00174(9)
I3 0.01646(12) 0.01086(11) 0.01103(11) 0.00320(9) 0.00080(8) 0.00290(8)
C7 0.0221(18) 0.0154(18) 0.0137(16) 0.0000(15) -0.0038(14) 0.0017(14)
C8 0.0164(17) 0.0181(18) 0.0108(16) 0.0024(15) 0.0002(13) -0.0034(14)
N1 0.0183(16) 0.0110(14) 0.0211(15) 0.0017(12) 0.0024(12) -0.0022(12)

loop_
_atom_type_symbol
_atom_type_scat_dispersion_real
_atom_type_scat_dispersion_imag
_atom_type_scat_Cromer_Mann_a1
_atom_type_scat_Cromer_Mann_a2
_atom_type_scat_Cromer_Mann_a3
_atom_type_scat_Cromer_Mann_a4
_atom_type_scat_Cromer_Mann_b1
_atom_type_scat_Cromer_Mann_b2
_atom_type_scat_Cromer_Mann_b3
_atom_type_scat_Cromer_Mann_b4
_atom_type_scat_Cromer_Mann_c
_atom_type_scat_source
_atom_type_scat_dispersion_source
C 0.00347 0.00161 2.31000 1.02000 1.58860 0.86500 20.84390 10.20750 0.56870 51.65120 0.21560 'International Tables Volume C Table 6.1.1.4 (pp. 500-502)' 'Henke, Gullikson and Davis, At. Data and Nucl. Data Tables, 1993, 54, 2'
F 0.01794 0.01033 3.53920 2.64120 1.51700 1.02430 10.28250 4.29440 0.26150 26.14760 0.27760 'International Tables Volume C Table 6.1.1.4 (pp. 500-502)' 'Henke, Gullikson and Davis, At. Data and Nucl. Data Tables, 1993, 54, 2'
H 0.00000 0.00000 0.49300 0.32291 0.14019 0.04081 10.51090 26.12570 3.14236 57.79970 0.00304 'International Tables Volume C Table 6.1.1.4 (pp. 500-502)' 'Henke, Gullikson and Davis, At. Data and Nucl. Data Tables, 1993, 54, 2'
I -0.41187 1.83264 20.14720 18.99490 7.51380 2.27350 4.34700 0.38140 27.76600 66.87760 4.07120 'International Tables Volume C Table 6.1.1.4 (pp. 500-502)' 'Henke, Gullikson and Davis, At. Data and Nucl. Data Tables, 1993, 54, 2'
N 0.00653 0.00323 12.21260 3.13220 2.01250 1.16630 0.00570 9.89330 28.99750 0.58260 -11.52900 'International Tables Volume C Table 6.1.1.4 (pp. 500-502)' 'Henke, Gullikson and Davis, At. Data and Nucl. Data Tables, 1993, 54, 2'
P 0.10434 0.09671 6.43450 4.17910 1.78000 1.49080 1.90670 27.15700 0.52600 68.16450 1.11490 'International Tables Volume C Table 6.1.1.4 (pp. 500-502)' 'Henke, Gullikson and Davis, At. Data and Nucl. Data Tables, 1993, 54, 2'
S 0.12424 0.12443 6.90530 5.20340 1.43790 1.58630 1.46790 22.21510 0.25360 56.17200 0.86690 'International Tables Volume C Table 6.1.1.4 (pp. 500-502)' 'Henke, Gullikson and Davis, At. Data and Nucl. Data Tables, 1993, 54, 2'

loop_
_exptl_crystal_face_index_h
_exptl_crystal_face_index_k
_exptl_crystal_face_index_l
_exptl_crystal_face_perp_dist
3 21 -11 0.1110
-1 -41 0 0.0579
1 -35 -7 0.0531
6 14 -10 0.1125
-1 15 -12 0.0971
-8 7 -6 0.1088
-10 -1 -1 0.0984
1 -15 12 0.0874
10 2 -1 0.0892
-3 -22 10 0.0971
1 41 0 0.0581
-4 -17 -10 0.0909
-6 33 0 0.0881
-7 13 9 0.1382
1 -14 -12 0.0835
0 22 11 0.1168

loop_
_geom_angle_atom_site_label_1
_geom_angle_atom_site_label_2
_geom_angle_atom_site_label_3
_geom_angle
_geom_angle_site_symmetry_1
_geom_angle_site_symmetry_3
_geom_angle_publ_flag
C14 C9 C10 119.0(3) . . ?
P1 C9 C10 120.0(2) 4_565 . ?
P1 C9 C14 120.9(2) 4_565 . ?
H10 C10 C9 119.81(19) . . ?
C11 C10 C9 120.4(3) . . ?
C11 C10 H10 119.81(19) . . ?
H11 C11 C10 119.93(19) . . ?
C12 C11 C10 120.1(3) . . ?
C12 C11 H11 119.9(2) . . ?
H12 C12 C11 120.0(2) . . ?
C13 C12 C11 120.0(3) . . ?
C13 C12 H12 120.0(2) . . ?
H13 C13 C12 119.8(2) . . ?
C14 C13 C12 120.3(3) . . ?
C14 C13 H13 119.8(2) . . ?
C13 C14 C9 120.1(3) . . ?
H14 C14 C9 119.96(19) . . ?
H14 C14 C13 120.0(2) . . ?
C16 C15 C16 119.7(4) 4_565 . ?
P1 C15 C16 119.8(2) . 4_565 ?
P1 C15 C16 119.8(2) . . ?
H16 C16 C15 120.0(2) . . ?
C17 C16 C15 119.9(3) . . ?
C17 C16 H16 120.0(2) . . ?
H17 C17 C16 119.9(2) . . ?
C18 C17 C16 120.3(3) . . ?
C18 C17 H17 119.9(2) . . ?
C17 C18 C17 119.9(4) 4_565 . ?
H18 C18 C17 120.1(2) . 4_565 ?
H18 C18 C17 120.1(2) . . ?
C9 P1 C9 105.6(2) . 4_565 ?
C15 P1 C9 105.83(13) . 4_565 ?
C15 P1 C9 105.83(13) . . ?
S1 P1 C9 112.61(11) . 4_565 ?
S1 P1 C9 112.61(11) . . ?
S1 P1 C15 113.70(16) . . ?
C6 C1 C2 116.2(3) . . ?
I1 C1 C2 122.2(2) . . ?
I1 C1 C6 121.6(2) . . ?
C3 C2 C1 123.2(3) . . ?
F1 C2 C1 118.1(3) . . ?
F1 C2 C3 118.7(3) . . ?
C4 C3 C2 117.5(3) . . ?
I2 C3 C2 121.0(2) . . ?
I2 C3 C4 121.5(2) . . ?
C5 C4 C3 122.2(3) . . ?
F2 C4 C3 118.8(3) . . ?
F2 C4 C5 118.9(3) . . ?
C6 C5 C4 117.2(3) . . ?
I3 C5 C4 121.1(2) . . ?
I3 C5 C6 121.6(2) . . ?
C5 C6 C1 123.5(3) . . ?
F3 C6 C1 118.3(3) . . ?
F3 C6 C5 118.2(3) . . ?
N1 C7 H7 118.93(19) . . ?
N1 C8 H8 118.59(19) . . ?
C8 N1 C7 115.0(3) . . ?

loop_
_geom_bond_atom_site_label_1
_geom_bond_atom_site_label_2
_geom_bond_distance
_geom_bond_site_symmetry_2
_geom_bond_publ_flag
C9 C10 1.395(4) . ?
C9 C14 1.398(4) . ?
C9 P1 1.818(3) 4_565 ?
C10 H10 0.9300 . ?
C10 C11 1.394(5) . ?
C11 H11 0.9300 . ?
C11 C12 1.380(5) . ?
C12 H12 0.9300 . ?
C12 C13 1.385(5) . ?
C13 H13 0.9300 . ?
C13 C14 1.393(5) . ?
C14 H14 0.9300 . ?
C15 C16 1.392(4) . ?
C15 C16 1.392(4) 4_565 ?
C15 P1 1.818(4) . ?
C16 H16 0.9300 . ?
C16 C17 1.387(4) . ?
C17 H17 0.9300 . ?
C17 C18 1.384(4) . ?
C18 H18 0.9300 . ?
P1 S1 1.9566(17) . ?
C1 C2 1.388(4) . ?
C1 C6 1.389(4) . ?
C1 I1 2.102(3) . ?
C2 C3 1.381(4) . ?
C2 F1 1.347(3) . ?
C3 C4 1.388(4) . ?
C3 I2 2.085(3) . ?
C4 C5 1.388(4) . ?
C4 F2 1.347(3) . ?
C5 C6 1.380(4) . ?
C5 I3 2.087(3) . ?
C6 F3 1.355(3) . ?
C7 C7 1.391(7) 4_565 ?
C7 H7 0.9300 . ?
C7 N1 1.340(4) . ?
C8 C8 1.368(7) 4_565 ?
C8 H8 0.9300 . ?
C8 N1 1.336(4) . ?

loop_
_geom_torsion_atom_site_label_1
_geom_torsion_atom_site_label_2
_geom_torsion_atom_site_label_3
_geom_torsion_atom_site_label_4
_geom_torsion
_geom_torsion_site_symmetry_1
_geom_torsion_site_symmetry_2
_geom_torsion_site_symmetry_3
_geom_torsion_site_symmetry_4
_geom_torsion_publ_flag
C9 C10 C11 C12 0.1(4) . . . . ?
C9 C14 C13 C12 0.5(4) . . . . ?
C10 C11 C12 C13 0.4(4) . . . . ?
C11 C12 C13 C14 -0.7(4) . . . . ?
C15 C16 C17 C18 -0.8(5) . . . . ?
C15 C16 C17 C18 -0.8(5) 4_565 . . . ?
C16 C17 C18 C17 1.1(2) . . . 4_565 ?
C1 C2 C3 C4 -2.0(4) . . . . ?
C1 C2 C3 I2 176.6(2) . . . . ?
C1 C6 C5 C4 -1.7(4) . . . . ?
C1 C6 C5 I3 178.4(2) . . . . ?
C2 C3 C4 C5 -1.4(4) . . . . ?
C2 C3 C4 F2 178.9(3) . . . . ?
C3 C4 C5 C6 3.2(4) . . . . ?
C3 C4 C5 I3 -176.9(2) . . . . ?
C4 C5 C6 F3 178.6(3) . . . . ?
C7 C7 N1 C8 1.6(2) 4_565 . . . ?
C7 N1 C8 C8 -1.6(3) . . . 4_565 ?

loop_
_exptl_oxdiff_crystal_face_indexfrac_h
_exptl_oxdiff_crystal_face_indexfrac_k
_exptl_oxdiff_crystal_face_indexfrac_l
_exptl_oxdiff_crystal_face_x
_exptl_oxdiff_crystal_face_y
_exptl_oxdiff_crystal_face_z
2.7761 20.7436 -10.7022 -0.1240 0.0954 0.9877
-0.6897 -40.6438 0.4832 0.7214 -0.5534 -0.4164
1.0356 -34.8722 -6.6044 0.7829 -0.6004 0.1632
5.8120 13.5485 -10.0671 -0.1896 -0.2476 0.9501
-1.0344 14.7343 -11.8776 0.2314 0.3013 0.9250
-8.4243 6.7617 -6.4553 0.5791 0.7550 0.3075
-10.1669 -0.6686 -0.7516 0.5971 0.7787 -0.1923
1.2818 -14.6419 11.8352 -0.2451 -0.3191 -0.9155
10.2107 2.3909 -0.6159 -0.5799 -0.7563 0.3029
-2.7375 -22.0485 10.4479 0.1535 -0.1178 -0.9811
0.5605 40.6971 0.0800 -0.7356 0.5641 0.3751
-4.1025 -16.7016 -10.2934 0.8849 0.0698 0.4605
-5.9935 32.9710 -0.2757 -0.2295 0.9572 0.1764
-6.8868 13.3460 8.9769 -0.1759 0.7326 -0.6575
0.7165 -14.1440 -12.0935 0.6411 -0.2656 0.7201
0.0418 21.6428 10.9126 -0.7694 0.3189 -0.5534
